data_4303025
loop_
_publ_author_name
'Dingxian Jia'
'Qinyan Jin'
'Jiangfang Chen'
'Yingli Pan'
'Yong Zhang'

_publ_contact_author_address
;Soochow University
      College of Chemistry, Chemical Engineering and Materials Science
      P.O. Box 174, Renai Road 199, Suzhou 215123
      P.R.China.
;
_publ_contact_author_email jiadingxian@suda.edu.cn
_publ_contact_author_fax 86-512-65880089
_publ_contact_author_name 'Dr. Dingxian Jia'
_publ_contact_author_phone 86-512-65880089
_publ_section_title
;
The Coordination of the Tetraselenidoantimonate [SbSe4]3- Anion with
Trivalent Lanthanide Ions Tuned by Ethylene Polyamines
;
_journal_name_full 'Inorganic Chemistry'
_journal_page_first 8286
_journal_page_last 8293
_journal_paper_doi 10.1021/ic900901t
_journal_volume 48
_journal_year 2009
_chemical_formula_moiety 'C8 H29 La N7 Sb Se4'
_chemical_formula_sum 'C8 H29 La N7 Sb Se4'
_chemical_formula_weight 799.88
_chemical_name_systematic
; 
 ? 
;
_space_group_IT_number 14
_symmetry_cell_setting monoclinic
_symmetry_Int_Tables_number 14
_symmetry_space_group_name_Hall '-P 2yn'
_symmetry_space_group_name_H-M 'P 1 21/n 1'
_atom_sites_solution_hydrogens geom
_atom_sites_solution_primary direct
_atom_sites_solution_secondary difmap
_audit_creation_method SHELXL-97
_cell_angle_alpha 90.00
_cell_angle_beta 109.303(3)
_cell_angle_gamma 90.00
_cell_formula_units_Z 4
_cell_length_a 8.6554(14)
_cell_length_b 27.909(4)
_cell_length_c 9.3570(16)
_cell_measurement_reflns_used 7186
_cell_measurement_temperature 293(2)
_cell_measurement_theta_max 25.3
_cell_measurement_theta_min 3.1
_cell_volume 2133.2(6)
_computing_cell_refinement CrystalClear
_computing_data_collection CrystalClear
_computing_data_reduction CrystalStructure
_computing_structure_refinement 'SHELXL-97 (Sheldrick, 1997)'
_computing_structure_solution 'SHELXS-97 (Sheldrick, 1990)'
_diffrn_ambient_temperature 293(2)
_diffrn_detector_area_resol_mean 7.31
_diffrn_measured_fraction_theta_full 0.997
_diffrn_measured_fraction_theta_max 0.997
_diffrn_measurement_device_type 'Rigaku Mercury'
_diffrn_measurement_method \w
_diffrn_radiation_monochromator graphite
_diffrn_radiation_source 'fine-focus sealed tube'
_diffrn_radiation_type MoK\a
_diffrn_radiation_wavelength 0.71073
_diffrn_reflns_av_R_equivalents 0.0522
_diffrn_reflns_av_sigmaI/netI 0.0404
_diffrn_reflns_limit_h_max 10
_diffrn_reflns_limit_h_min -10
_diffrn_reflns_limit_k_max 30
_diffrn_reflns_limit_k_min -33
_diffrn_reflns_limit_l_max 11
_diffrn_reflns_limit_l_min -9
_diffrn_reflns_number 20103
_diffrn_reflns_theta_full 25.34
_diffrn_reflns_theta_max 25.34
_diffrn_reflns_theta_min 3.14
_exptl_absorpt_coefficient_mu 10.070
_exptl_absorpt_correction_T_max 0.2262
_exptl_absorpt_correction_T_min 0.1521
_exptl_absorpt_correction_type multi-scan
_exptl_absorpt_process_details 'Jacobson, R. (1998) Private communication'
_exptl_crystal_colour red
_exptl_crystal_density_diffrn 2.491
_exptl_crystal_density_method 'not measured'
_exptl_crystal_description polyhedron
_exptl_crystal_F_000 1480
_exptl_crystal_size_max 0.30
_exptl_crystal_size_mid 0.25
_exptl_crystal_size_min 0.21
_refine_diff_density_max 1.302
_refine_diff_density_min -1.010
_refine_diff_density_rms 0.159
_refine_ls_extinction_method none
_refine_ls_goodness_of_fit_ref 1.173
_refine_ls_hydrogen_treatment constr
_refine_ls_matrix_type full
_refine_ls_number_parameters 191
_refine_ls_number_reflns 3906
_refine_ls_number_restraints 0
_refine_ls_restrained_S_all 1.173
_refine_ls_R_factor_all 0.0499
_refine_ls_R_factor_gt 0.0412
_refine_ls_shift/su_max 0.000
_refine_ls_shift/su_mean 0.000
_refine_ls_structure_factor_coef Fsqd
_refine_ls_weighting_details 'calc w=1/[\s^2^(Fo^2^)+(0.0265P)^2^+7.7643P] where P=(Fo^2^+2Fc^2^)/3'
_refine_ls_weighting_scheme calc
_refine_ls_wR_factor_gt 0.0798
_refine_ls_wR_factor_ref 0.0829
_reflns_number_gt 3497
_reflns_number_total 3906
_reflns_threshold_expression >2sigma(I)
_cod_data_source_file ic900901t_si_002_2.cif
_cod_data_source_block complex_Ia
_cod_original_cell_volume 2133.3(6)
_cod_original_sg_symbol_H-M 'P 21/n '
_cod_database_code 4303025

loop_
_symmetry_equiv_pos_as_xyz
'x, y, z'
'-x+1/2, y+1/2, -z+1/2'
'-x, -y, -z'
'x-1/2, -y-1/2, z-1/2'

loop_
_atom_site_label
_atom_site_type_symbol
_atom_site_fract_x
_atom_site_fract_y
_atom_site_fract_z
_atom_site_U_iso_or_equiv
_atom_site_adp_type
_atom_site_occupancy
_atom_site_symmetry_multiplicity
_atom_site_calc_flag
_atom_site_refinement_flags
_atom_site_disorder_assembly
_atom_site_disorder_group
Sb1 Sb -0.15616(5) 0.380363(16) 0.33169(5) 0.02144(13) Uani 1 1 d . . .
Se1 Se -0.09029(9) 0.34698(3) 0.59144(8) 0.03113(19) Uani 1 1 d . . .
Se2 Se 0.09076(9) 0.42761(3) 0.34952(8) 0.03130(19) Uani 1 1 d . . .
Se3 Se -0.40816(10) 0.42864(3) 0.26269(9) 0.0358(2) Uani 1 1 d . . .
Se4 Se -0.18001(11) 0.31574(3) 0.14761(9) 0.0400(2) Uani 1 1 d . . .
La1 La 0.28333(5) 0.376876(13) 0.65879(4) 0.01874(11) Uani 1 1 d . . .
N1 N 0.2025(7) 0.2975(2) 0.4768(7) 0.0322(15) Uani 1 1 d . . .
H1A H 0.2003 0.2722 0.5357 0.039 Uiso 1 1 calc R . .
H1B H 0.1000 0.3016 0.4123 0.039 Uiso 1 1 calc R . .
N2 N 0.4983(9) 0.3435(2) 0.5314(10) 0.058(2) Uani 1 1 d . . .
H2A H 0.4944 0.3629 0.4534 0.069 Uiso 1 1 calc R . .
H2B H 0.5992 0.3462 0.5999 0.069 Uiso 1 1 calc R . .
N3 N 0.4587(7) 0.4502(2) 0.5987(7) 0.0293(14) Uani 1 1 d . . .
H3A H 0.4621 0.4463 0.5043 0.035 Uiso 1 1 calc R . .
H3B H 0.4045 0.4777 0.5994 0.035 Uiso 1 1 calc R . .
N4 N 0.5749(9) 0.3973(3) 0.8713(8) 0.058(2) Uani 1 1 d . . .
H4A H 0.5639 0.3949 0.9634 0.070 Uiso 1 1 calc R . .
H4B H 0.6484 0.3752 0.8660 0.070 Uiso 1 1 calc R . .
N5 N 0.3852(10) 0.2984(2) 0.8446(7) 0.0471(19) Uani 1 1 d . . .
H5A H 0.3451 0.2719 0.7902 0.056 Uiso 1 1 calc R . .
H5B H 0.4951 0.2968 0.8731 0.056 Uiso 1 1 calc R . .
N6 N 0.2312(9) 0.3780(2) 0.9272(7) 0.0425(17) Uani 1 1 d . . .
H6 H 0.3285 0.3876 0.9948 0.051 Uiso 1 1 calc R . .
N7 N 0.1576(9) 0.4582(2) 0.7320(8) 0.0422(17) Uani 1 1 d . . .
H7A H 0.2204 0.4829 0.7227 0.051 Uiso 1 1 calc R . .
H7B H 0.0572 0.4627 0.6641 0.051 Uiso 1 1 calc R . .
C1 C 0.3055(12) 0.2853(3) 0.3889(10) 0.052(2) Uani 1 1 d . . .
H1C H 0.2737 0.3041 0.2966 0.062 Uiso 1 1 calc R . .
H1D H 0.2910 0.2517 0.3610 0.062 Uiso 1 1 calc R . .
C2 C 0.4788(11) 0.2945(3) 0.4756(12) 0.056(3) Uani 1 1 d . . .
H2C H 0.5155 0.2724 0.5601 0.067 Uiso 1 1 calc R . .
H2D H 0.5452 0.2894 0.4112 0.067 Uiso 1 1 calc R . .
C3 C 0.6279(9) 0.4558(3) 0.7024(9) 0.039(2) Uani 1 1 d . . .
H3C H 0.6999 0.4348 0.6707 0.047 Uiso 1 1 calc R . .
H3D H 0.6636 0.4886 0.6979 0.047 Uiso 1 1 calc R . .
C4 C 0.6389(11) 0.4443(3) 0.8575(10) 0.050(2) Uani 1 1 d . . .
H4C H 0.7526 0.4459 0.9218 0.060 Uiso 1 1 calc R . .
H4D H 0.5786 0.4681 0.8932 0.060 Uiso 1 1 calc R . .
C5 C 0.3377(13) 0.2977(3) 0.9812(11) 0.060(3) Uani 1 1 d . . .
H5C H 0.3039 0.2655 0.9961 0.072 Uiso 1 1 calc R . .
H5D H 0.4325 0.3057 1.0679 0.072 Uiso 1 1 calc R . .
C6 C 0.2071(14) 0.3305(4) 0.9755(13) 0.076(3) Uani 1 1 d . . .
H6A H 0.1053 0.3178 0.9067 0.091 Uiso 1 1 calc R . .
H6B H 0.1963 0.3323 1.0753 0.091 Uiso 1 1 calc R . .
C7 C 0.1154(14) 0.4136(4) 0.9396(11) 0.069(3) Uani 1 1 d . . .
H7C H 0.0056 0.4031 0.8820 0.083 Uiso 1 1 calc R . .
H7D H 0.1220 0.4164 1.0448 0.083 Uiso 1 1 calc R . .
C8 C 0.1440(14) 0.4599(4) 0.8857(12) 0.066(3) Uani 1 1 d . . .
H8A H 0.2443 0.4731 0.9555 0.079 Uiso 1 1 calc R . .
H8B H 0.0550 0.4811 0.8845 0.079 Uiso 1 1 calc R . .

loop_
_atom_site_aniso_label
_atom_site_aniso_U_11
_atom_site_aniso_U_22
_atom_site_aniso_U_33
_atom_site_aniso_U_23
_atom_site_aniso_U_13
_atom_site_aniso_U_12
Sb1 0.0185(2) 0.0216(3) 0.0210(2) -0.00054(19) 0.00215(19) 0.00113(18)
Se1 0.0209(4) 0.0444(5) 0.0264(4) 0.0084(3) 0.0055(3) -0.0032(3)
Se2 0.0269(4) 0.0354(5) 0.0278(4) 0.0085(3) 0.0039(3) -0.0065(3)
Se3 0.0291(4) 0.0403(5) 0.0360(4) 0.0011(4) 0.0079(4) 0.0134(3)
Se4 0.0475(5) 0.0267(4) 0.0337(4) -0.0092(3) -0.0028(4) 0.0062(4)
La1 0.0169(2) 0.0171(2) 0.0204(2) 0.00094(16) 0.00374(16) -0.00108(15)
N1 0.025(3) 0.035(4) 0.033(4) -0.003(3) 0.004(3) 0.005(3)
N2 0.043(4) 0.040(4) 0.108(7) -0.016(4) 0.049(5) -0.007(3)
N3 0.026(3) 0.029(4) 0.030(3) 0.004(3) 0.006(3) -0.001(3)
N4 0.044(5) 0.067(6) 0.045(5) 0.025(4) -0.010(4) -0.018(4)
N5 0.067(5) 0.031(4) 0.038(4) 0.005(3) 0.010(4) 0.003(3)
N6 0.052(5) 0.045(5) 0.031(4) 0.005(3) 0.014(3) 0.001(3)
N7 0.046(4) 0.033(4) 0.056(5) 0.001(3) 0.028(4) 0.004(3)
C1 0.074(7) 0.052(6) 0.034(5) -0.008(4) 0.026(5) 0.005(5)
C2 0.048(6) 0.039(5) 0.095(8) -0.012(5) 0.043(6) 0.002(4)
C3 0.029(4) 0.027(4) 0.058(5) 0.007(4) 0.010(4) -0.008(3)
C4 0.041(5) 0.053(6) 0.044(5) -0.001(4) -0.003(4) -0.017(4)
C5 0.079(7) 0.045(6) 0.055(6) 0.022(5) 0.020(6) -0.010(5)
C6 0.082(8) 0.089(9) 0.068(7) 0.043(7) 0.042(7) 0.016(7)
C7 0.099(9) 0.076(8) 0.048(6) 0.002(5) 0.046(6) 0.031(6)
C8 0.077(8) 0.055(7) 0.076(7) -0.028(6) 0.038(6) 0.001(5)

loop_
_atom_type_symbol
_atom_type_description
_atom_type_scat_dispersion_real
_atom_type_scat_dispersion_imag
_atom_type_scat_source
C C 0.0033 0.0016 'International Tables Vol C Tables 4.2.6.8 and 6.1.1.4'
H H 0.0000 0.0000 'International Tables Vol C Tables 4.2.6.8 and 6.1.1.4'
La La -0.2871 2.4523 'International Tables Vol C Tables 4.2.6.8 and 6.1.1.4'
N N 0.0061 0.0033 'International Tables Vol C Tables 4.2.6.8 and 6.1.1.4'
Sb Sb -0.5866 1.5461 'International Tables Vol C Tables 4.2.6.8 and 6.1.1.4'
Se Se -0.0929 2.2259 'International Tables Vol C Tables 4.2.6.8 and 6.1.1.4'

loop_
_geom_angle_atom_site_label_1
_geom_angle_atom_site_label_2
_geom_angle_atom_site_label_3
_geom_angle
_geom_angle_site_symmetry_1
_geom_angle_site_symmetry_3
_geom_angle_publ_flag
Se4 Sb1 Se3 110.88(3) . . ?
Se4 Sb1 Se2 108.05(3) . . ?
Se3 Sb1 Se2 113.42(3) . . ?
Se4 Sb1 Se1 110.45(3) . . ?
Se3 Sb1 Se1 111.00(3) . . ?
Se2 Sb1 Se1 102.73(3) . . ?
Sb1 Se1 La1 89.14(2) . . ?
Sb1 Se2 La1 90.31(3) . . ?
N2 La1 N6 140.5(2) . . ?
N2 La1 N7 143.1(2) . . ?
N6 La1 N7 63.1(2) . . ?
N2 La1 N4 77.6(3) . . ?
N6 La1 N4 73.5(2) . . ?
N7 La1 N4 89.6(3) . . ?
N2 La1 N3 69.7(2) . . ?
N6 La1 N3 117.5(2) . . ?
N7 La1 N3 73.67(19) . . ?
N4 La1 N3 62.87(19) . . ?
N2 La1 N1 61.0(2) . . ?
N6 La1 N1 120.1(2) . . ?
N7 La1 N1 142.7(2) . . ?
N4 La1 N1 127.7(2) . . ?
N3 La1 N1 121.73(18) . . ?
N2 La1 N5 83.1(2) . . ?
N6 La1 N5 62.5(2) . . ?
N7 La1 N5 125.4(2) . . ?
N4 La1 N5 71.2(2) . . ?
N3 La1 N5 130.2(2) . . ?
N1 La1 N5 73.3(2) . . ?
N2 La1 Se2 89.0(2) . . ?
N6 La1 Se2 130.43(15) . . ?
N7 La1 Se2 73.78(15) . . ?
N4 La1 Se2 131.31(15) . . ?
N3 La1 Se2 68.54(12) . . ?
N1 La1 Se2 81.02(13) . . ?
N5 La1 Se2 153.80(15) . . ?
N2 La1 Se1 128.78(17) . . ?
N6 La1 Se1 73.53(16) . . ?
N7 La1 Se1 78.64(15) . . ?
N4 La1 Se1 146.82(17) . . ?
N3 La1 Se1 139.01(12) . . ?
N1 La1 Se1 68.43(12) . . ?
N5 La1 Se1 90.51(16) . . ?
Se2 La1 Se1 75.11(2) . . ?
C1 N1 La1 117.9(5) . . ?
C1 N1 H1A 107.8 . . ?
La1 N1 H1A 107.8 . . ?
C1 N1 H1B 107.8 . . ?
La1 N1 H1B 107.8 . . ?
H1A N1 H1B 107.2 . . ?
C2 N2 La1 118.0(5) . . ?
C2 N2 H2A 107.8 . . ?
La1 N2 H2A 107.8 . . ?
C2 N2 H2B 107.8 . . ?
La1 N2 H2B 107.8 . . ?
H2A N2 H2B 107.1 . . ?
C3 N3 La1 116.5(4) . . ?
C3 N3 H3A 108.2 . . ?
La1 N3 H3A 108.2 . . ?
C3 N3 H3B 108.2 . . ?
La1 N3 H3B 108.2 . . ?
H3A N3 H3B 107.3 . . ?
C4 N4 La1 114.7(5) . . ?
C4 N4 H4A 108.6 . . ?
La1 N4 H4A 108.6 . . ?
C4 N4 H4B 108.6 . . ?
La1 N4 H4B 108.6 . . ?
H4A N4 H4B 107.6 . . ?
C5 N5 La1 115.9(5) . . ?
C5 N5 H5A 108.3 . . ?
La1 N5 H5A 108.3 . . ?
C5 N5 H5B 108.3 . . ?
La1 N5 H5B 108.3 . . ?
H5A N5 H5B 107.4 . . ?
C6 N6 C7 115.7(8) . . ?
C6 N6 La1 111.6(6) . . ?
C7 N6 La1 114.7(5) . . ?
C6 N6 H6 104.5 . . ?
C7 N6 H6 104.5 . . ?
La1 N6 H6 104.5 . . ?
C8 N7 La1 116.1(5) . . ?
C8 N7 H7A 108.3 . . ?
La1 N7 H7A 108.3 . . ?
C8 N7 H7B 108.3 . . ?
La1 N7 H7B 108.3 . . ?
H7A N7 H7B 107.4 . . ?
N1 C1 C2 110.8(7) . . ?
N1 C1 H1C 109.5 . . ?
C2 C1 H1C 109.5 . . ?
N1 C1 H1D 109.5 . . ?
C2 C1 H1D 109.5 . . ?
H1C C1 H1D 108.1 . . ?
N2 C2 C1 109.7(7) . . ?
N2 C2 H2C 109.7 . . ?
C1 C2 H2C 109.7 . . ?
N2 C2 H2D 109.7 . . ?
C1 C2 H2D 109.7 . . ?
H2C C2 H2D 108.2 . . ?
C4 C3 N3 110.8(6) . . ?
C4 C3 H3C 109.5 . . ?
N3 C3 H3C 109.5 . . ?
C4 C3 H3D 109.5 . . ?
N3 C3 H3D 109.5 . . ?
H3C C3 H3D 108.1 . . ?
N4 C4 C3 112.8(7) . . ?
N4 C4 H4C 109.0 . . ?
C3 C4 H4C 109.0 . . ?
N4 C4 H4D 109.0 . . ?
C3 C4 H4D 109.0 . . ?
H4C C4 H4D 107.8 . . ?
C6 C5 N5 113.7(8) . . ?
C6 C5 H5C 108.8 . . ?
N5 C5 H5C 108.8 . . ?
C6 C5 H5D 108.8 . . ?
N5 C5 H5D 108.8 . . ?
H5C C5 H5D 107.7 . . ?
N6 C6 C5 113.8(8) . . ?
N6 C6 H6A 108.8 . . ?
C5 C6 H6A 108.8 . . ?
N6 C6 H6B 108.8 . . ?
C5 C6 H6B 108.8 . . ?
H6A C6 H6B 107.7 . . ?
C8 C7 N6 112.7(9) . . ?
C8 C7 H7C 109.1 . . ?
N6 C7 H7C 109.1 . . ?
C8 C7 H7D 109.1 . . ?
N6 C7 H7D 109.1 . . ?
H7C C7 H7D 107.8 . . ?
C7 C8 N7 113.0(8) . . ?
C7 C8 H8A 109.0 . . ?
N7 C8 H8A 109.0 . . ?
C7 C8 H8B 109.0 . . ?
N7 C8 H8B 109.0 . . ?
H8A C8 H8B 107.8 . . ?

loop_
_geom_bond_atom_site_label_1
_geom_bond_atom_site_label_2
_geom_bond_distance
_geom_bond_site_symmetry_2
_geom_bond_publ_flag
Sb1 Se4 2.4551(9) . ?
Sb1 Se3 2.4614(9) . ?
Sb1 Se2 2.4695(9) . ?
Sb1 Se1 2.4869(9) . ?
Se1 La1 3.1944(9) . ?
Se2 La1 3.1573(9) . ?
La1 N2 2.687(7) . ?
La1 N6 2.695(6) . ?
La1 N7 2.701(6) . ?
La1 N4 2.708(7) . ?
La1 N3 2.716(6) . ?
La1 N1 2.740(6) . ?
La1 N5 2.753(6) . ?
N1 C1 1.439(10) . ?
N1 H1A 0.9000 . ?
N1 H1B 0.9000 . ?
N2 C2 1.454(10) . ?
N2 H2A 0.9000 . ?
N2 H2B 0.9000 . ?
N3 C3 1.473(9) . ?
N3 H3A 0.9000 . ?
N3 H3B 0.9000 . ?
N4 C4 1.446(11) . ?
N4 H4A 0.9000 . ?
N4 H4B 0.9000 . ?
N5 C5 1.467(11) . ?
N5 H5A 0.9000 . ?
N5 H5B 0.9000 . ?
N6 C6 1.439(12) . ?
N6 C7 1.442(11) . ?
N6 H6 0.9100 . ?
N7 C8 1.482(12) . ?
N7 H7A 0.9000 . ?
N7 H7B 0.9000 . ?
C1 C2 1.473(13) . ?
C1 H1C 0.9700 . ?
C1 H1D 0.9700 . ?
C2 H2C 0.9700 . ?
C2 H2D 0.9700 . ?
C3 C4 1.459(11) . ?
C3 H3C 0.9700 . ?
C3 H3D 0.9700 . ?
C4 H4C 0.9700 . ?
C4 H4D 0.9700 . ?
C5 C6 1.441(14) . ?
C5 H5C 0.9700 . ?
C5 H5D 0.9700 . ?
C6 H6A 0.9700 . ?
C6 H6B 0.9700 . ?
C7 C8 1.437(14) . ?
C7 H7C 0.9700 . ?
C7 H7D 0.9700 . ?
C8 H8A 0.9700 . ?
C8 H8B 0.9700 . ?

loop_
_geom_hbond_atom_site_label_D
_geom_hbond_atom_site_label_H
_geom_hbond_atom_site_label_A
_geom_hbond_distance_DH
_geom_hbond_distance_HA
_geom_hbond_distance_DA
_geom_hbond_angle_DHA
_geom_hbond_site_symmetry_A
N7 H7A Se3 0.90 2.93 3.822(7) 169.6 3_566
N5 H5A Se4 0.90 2.76 3.631(7) 162.9 4_666
N4 H4A Se3 0.90 2.89 3.720(8) 154.4 1_656
N3 H3B Se3 0.90 2.91 3.699(6) 147.0 3_566
N3 H3A Se3 0.90 2.88 3.738(6) 159.8 1_655
N2 H2B Se1 0.90 2.71 3.418(7) 135.8 1_655
N2 H2A Se3 0.90 2.87 3.737(8) 161.3 1_655
N1 H1B Se4 0.90 2.86 3.737(6) 164.2 .
N1 H1A Se4 0.90 2.73 3.536(6) 149.0 4_666

loop_
_geom_torsion_atom_site_label_1
_geom_torsion_atom_site_label_2
_geom_torsion_atom_site_label_3
_geom_torsion_atom_site_label_4
_geom_torsion
_geom_torsion_site_symmetry_1
_geom_torsion_site_symmetry_2
_geom_torsion_site_symmetry_3
_geom_torsion_site_symmetry_4
_geom_torsion_publ_flag
Se4 Sb1 Se1 La1 101.10(3) . . . . ?
Se3 Sb1 Se1 La1 -135.49(3) . . . . ?
Se2 Sb1 Se1 La1 -13.94(3) . . . . ?
Se4 Sb1 Se2 La1 -102.66(3) . . . . ?
Se3 Sb1 Se2 La1 133.99(3) . . . . ?
Se1 Sb1 Se2 La1 14.10(3) . . . . ?
Sb1 Se2 La1 N2 119.73(15) . . . . ?
Sb1 Se2 La1 N6 -63.3(2) . . . . ?
Sb1 Se2 La1 N7 -93.29(15) . . . . ?
Sb1 Se2 La1 N4 -167.9(3) . . . . ?
Sb1 Se2 La1 N3 -171.73(14) . . . . ?
Sb1 Se2 La1 N1 58.90(13) . . . . ?
Sb1 Se2 La1 N5 47.7(4) . . . . ?
Sb1 Se2 La1 Se1 -11.04(2) . . . . ?
Sb1 Se1 La1 N2 -65.3(2) . . . . ?
Sb1 Se1 La1 N6 152.08(15) . . . . ?
Sb1 Se1 La1 N7 87.00(15) . . . . ?
Sb1 Se1 La1 N4 158.3(3) . . . . ?
Sb1 Se1 La1 N3 38.9(2) . . . . ?
Sb1 Se1 La1 N1 -75.10(14) . . . . ?
Sb1 Se1 La1 N5 -146.87(15) . . . . ?
Sb1 Se1 La1 Se2 10.96(2) . . . . ?
N2 La1 N1 C1 -10.7(6) . . . . ?
N6 La1 N1 C1 -145.1(5) . . . . ?
N7 La1 N1 C1 130.7(6) . . . . ?
N4 La1 N1 C1 -53.2(6) . . . . ?
N3 La1 N1 C1 25.3(6) . . . . ?
N5 La1 N1 C1 -102.1(6) . . . . ?
Se2 La1 N1 C1 83.1(6) . . . . ?
Se1 La1 N1 C1 160.5(6) . . . . ?
N6 La1 N2 C2 84.6(8) . . . . ?
N7 La1 N2 C2 -159.7(6) . . . . ?
N4 La1 N2 C2 128.2(8) . . . . ?
N3 La1 N2 C2 -166.4(8) . . . . ?
N1 La1 N2 C2 -18.7(7) . . . . ?
N5 La1 N2 C2 56.0(7) . . . . ?
Se2 La1 N2 C2 -99.0(7) . . . . ?
Se1 La1 N2 C2 -29.1(8) . . . . ?
N2 La1 N3 C3 -76.2(5) . . . . ?
N6 La1 N3 C3 61.1(6) . . . . ?
N7 La1 N3 C3 108.0(5) . . . . ?
N4 La1 N3 C3 9.9(5) . . . . ?
N1 La1 N3 C3 -109.5(5) . . . . ?
N5 La1 N3 C3 -14.9(6) . . . . ?
Se2 La1 N3 C3 -173.4(5) . . . . ?
Se1 La1 N3 C3 157.4(4) . . . . ?
N2 La1 N4 C4 91.5(7) . . . . ?
N6 La1 N4 C4 -115.7(7) . . . . ?
N7 La1 N4 C4 -53.7(7) . . . . ?
N3 La1 N4 C4 18.1(6) . . . . ?
N1 La1 N4 C4 128.7(6) . . . . ?
N5 La1 N4 C4 178.3(7) . . . . ?
Se2 La1 N4 C4 14.1(8) . . . . ?
Se1 La1 N4 C4 -121.9(6) . . . . ?
N2 La1 N5 C5 166.9(7) . . . . ?
N6 La1 N5 C5 7.0(6) . . . . ?
N7 La1 N5 C5 12.3(7) . . . . ?
N4 La1 N5 C5 87.7(7) . . . . ?
N3 La1 N5 C5 110.9(6) . . . . ?
N1 La1 N5 C5 -131.4(7) . . . . ?
Se2 La1 N5 C5 -119.8(6) . . . . ?
Se1 La1 N5 C5 -64.1(6) . . . . ?
N2 La1 N6 C6 -62.8(7) . . . . ?
N7 La1 N6 C6 154.6(7) . . . . ?
N4 La1 N6 C6 -107.3(7) . . . . ?
N3 La1 N6 C6 -153.7(6) . . . . ?
N1 La1 N6 C6 17.1(7) . . . . ?
N5 La1 N6 C6 -30.3(6) . . . . ?
Se2 La1 N6 C6 122.0(6) . . . . ?
Se1 La1 N6 C6 69.2(6) . . . . ?
N2 La1 N6 C7 163.2(7) . . . . ?
N7 La1 N6 C7 20.6(7) . . . . ?
N4 La1 N6 C7 118.7(7) . . . . ?
N3 La1 N6 C7 72.3(7) . . . . ?
N1 La1 N6 C7 -116.9(7) . . . . ?
N5 La1 N6 C7 -164.3(8) . . . . ?
Se2 La1 N6 C7 -12.0(8) . . . . ?
Se1 La1 N6 C7 -64.8(7) . . . . ?
N2 La1 N7 C8 -134.6(6) . . . . ?
N6 La1 N7 C8 5.5(6) . . . . ?
N4 La1 N7 C8 -66.2(6) . . . . ?
N3 La1 N7 C8 -128.0(7) . . . . ?
N1 La1 N7 C8 110.7(7) . . . . ?
N5 La1 N7 C8 0.2(7) . . . . ?
Se2 La1 N7 C8 160.2(6) . . . . ?
Se1 La1 N7 C8 82.6(6) . . . . ?
La1 N1 C1 C2 37.8(9) . . . . ?
La1 N2 C2 C1 45.4(10) . . . . ?
N1 C1 C2 N2 -53.2(11) . . . . ?
La1 N3 C3 C4 -36.4(8) . . . . ?
La1 N4 C4 C3 -45.8(10) . . . . ?
N3 C3 C4 N4 54.3(10) . . . . ?
La1 N5 C5 C6 17.1(11) . . . . ?
C7 N6 C6 C5 -171.8(9) . . . . ?
La1 N6 C6 C5 54.7(11) . . . . ?
N5 C5 C6 N6 -48.1(13) . . . . ?
C6 N6 C7 C8 -178.4(9) . . . . ?
La1 N6 C7 C8 -46.3(11) . . . . ?
N6 C7 C8 N7 51.4(13) . . . . ?
La1 N7 C8 C7 -31.2(11) . . . . ?
